data_7700682
loop_
_publ_author_name
'Tudi, Abudukadi'
'Han, Shujuan'
'Abudurusuli, Ailijiang'
'Yu, Haohai'
'Yang, Zhihua'
'Pan, Shilie'

_publ_section_title
;
 Structural modulation induced by M<sup>IIIA</sup> metals in
 Ba<sub>3</sub>MQ<sub>4</sub>X (M = Al, Ga, In; Q = S, Se; X = Cl, Br): an
 experimental and computational analysis.
;
_journal_issue 33
_journal_name_full 'Dalton transactions (Cambridge, England : 2003)'
_journal_page_first 12713
_journal_page_last 12719
_journal_paper_doi 10.1039/c9dt01833f
_journal_volume 48
_journal_year 2019
_chemical_formula_sum 'Al Ba3 Br Se4'
_chemical_formula_weight 834.75
_space_group_IT_number 62
_space_group_name_Hall '-P 2ac 2n'
_space_group_name_H-M_alt 'P n m a'
_symmetry_cell_setting orthorhombic
_symmetry_space_group_name_Hall '-P 2ac 2n'
_symmetry_space_group_name_H-M 'P n m a'
_atom_sites_solution_primary direct
_atom_sites_solution_secondary difmap
_audit_creation_method SHELXL-97
_audit_update_record
;
2019-04-29 deposited with the CCDC.    2019-07-25 downloaded from the CCDC.
;
_cell_angle_alpha 90.00
_cell_angle_beta 90.00
_cell_angle_gamma 90.00
_cell_formula_units_Z 4
_cell_length_a 12.574(3)
_cell_length_b 9.858(2)
_cell_length_c 8.827(2)
_cell_measurement_reflns_used 1647
_cell_measurement_temperature 296(2)
_cell_measurement_theta_max 27.62
_cell_measurement_theta_min 4.13
_cell_volume 1094.1(4)
_computing_cell_refinement 'Bruker SMART'
_computing_data_collection 'Bruker SMART'
_computing_data_reduction 'Bruker SAINT'
_computing_molecular_graphics 'Bruker SHELXTL'
_computing_publication_material 'Bruker SHELXTL'
_computing_structure_refinement 'Bruker SHELXTL'
_computing_structure_solution 'Bruker SHELXTL'
_diffrn_ambient_temperature 296(2)
_diffrn_measured_fraction_theta_full 0.998
_diffrn_measured_fraction_theta_max 0.998
_diffrn_measurement_device_type 'CCD area detector'
_diffrn_measurement_method 'phi and omega scans'
_diffrn_radiation_monochromator graphite
_diffrn_radiation_source 'fine-focus sealed tube'
_diffrn_radiation_type MoK\a
_diffrn_radiation_wavelength 0.71073
_diffrn_reflns_av_R_equivalents 0.0413
_diffrn_reflns_av_sigmaI/netI 0.0323
_diffrn_reflns_limit_h_max 16
_diffrn_reflns_limit_h_min -13
_diffrn_reflns_limit_k_max 9
_diffrn_reflns_limit_k_min -12
_diffrn_reflns_limit_l_max 10
_diffrn_reflns_limit_l_min -11
_diffrn_reflns_number 6426
_diffrn_reflns_theta_full 27.64
_diffrn_reflns_theta_max 27.64
_diffrn_reflns_theta_min 2.82
_exptl_absorpt_coefficient_mu 27.646
_exptl_absorpt_correction_T_max 0.7456
_exptl_absorpt_correction_T_min 0.5219
_exptl_absorpt_correction_type multi-scan
_exptl_absorpt_process_details SADABS
_exptl_crystal_colour red
_exptl_crystal_density_diffrn 5.068
_exptl_crystal_description block
_exptl_crystal_F_000 1408
_exptl_crystal_size_max 0.176
_exptl_crystal_size_mid 0.122
_exptl_crystal_size_min 0.089
_refine_diff_density_max 0.945
_refine_diff_density_min -1.104
_refine_diff_density_rms 0.259
_refine_ls_extinction_coef 0.00136(9)
_refine_ls_extinction_expression Fc^*^=kFc[1+0.001xFc^2^\l^3^/sin(2\q)]^-1/4^
_refine_ls_extinction_method SHELXL
_refine_ls_goodness_of_fit_ref 1.059
_refine_ls_matrix_type full
_refine_ls_number_parameters 50
_refine_ls_number_reflns 1347
_refine_ls_number_restraints 0
_refine_ls_restrained_S_all 1.059
_refine_ls_R_factor_all 0.0333
_refine_ls_R_factor_gt 0.0254
_refine_ls_shift/su_max 0.000
_refine_ls_shift/su_mean 0.000
_refine_ls_structure_factor_coef Fsqd
_refine_ls_weighting_details 'calc w=1/[\s^2^(Fo^2^)+(0.0247P)^2^+2.5716P] where P=(Fo^2^+2Fc^2^)/3'
_refine_ls_weighting_scheme calc
_refine_ls_wR_factor_gt 0.0562
_refine_ls_wR_factor_ref 0.0599
_reflns_number_gt 1141
_reflns_number_total 1347
_reflns_threshold_expression >2sigma(I)
_cod_data_source_file c9dt01833f2.cif
_cod_data_source_block basb
_cod_depositor_comments
;
The following automatic conversions were performed:

'_symmetry_cell_setting' value 'Orthorhombic' changed to
'orthorhombic' according to
/home/data/users/saulius/crontab/automatic-downloads/rss-feeds/RSC/lib/dictionaries/cif_core.dic
dictionary named 'cif_core.dic' version 2.4.2 from 2011-04-26.

Automatic conversion script
Id: cif_fix_values 4973 2017-02-22 13:04:09Z antanas 

 Adding full bibliography for 7700681--7700684.cif.
;
_cod_original_sg_symbol_H-M 'Pnma '
_cod_database_code 7700682

loop_
_symmetry_equiv_pos_as_xyz
'x, y, z'
'-x+1/2, -y, z+1/2'
'-x, y+1/2, -z'
'x+1/2, -y+1/2, -z+1/2'
'-x, -y, -z'
'x-1/2, y, -z-1/2'
'x, -y-1/2, z'
'-x-1/2, y-1/2, z-1/2'

loop_
_atom_site_label
_atom_site_type_symbol
_atom_site_fract_x
_atom_site_fract_y
_atom_site_fract_z
_atom_site_U_iso_or_equiv
_atom_site_adp_type
_atom_site_occupancy
_atom_site_symmetry_multiplicity
_atom_site_calc_flag
_atom_site_refinement_flags
Ba1 Ba 0.47871(5) 0.2500 0.09894(6) 0.02199(16) Uani 1 2 d S
Ba2 Ba 0.67377(3) -0.01870(4) 0.41828(5) 0.02402(14) Uani 1 1 d .
Br1 Br 0.73218(7) 0.2500 0.17547(10) 0.0229(2) Uani 1 2 d S
Se1 Se 0.50528(7) 0.2500 0.47229(10) 0.0166(2) Uani 1 2 d S
Se2 Se 0.43518(5) -0.05573(6) 0.18366(7) 0.01946(17) Uani 1 1 d .
Se3 Se 0.28317(7) 0.2500 -0.14126(10) 0.0175(2) Uani 1 2 d S
Al1 Al 0.39656(18) -0.2500 0.3099(2) 0.0069(5) Uani 1 2 d S

loop_
_atom_site_aniso_label
_atom_site_aniso_U_11
_atom_site_aniso_U_22
_atom_site_aniso_U_33
_atom_site_aniso_U_23
_atom_site_aniso_U_13
_atom_site_aniso_U_12
Ba1 0.0330(3) 0.0132(3) 0.0198(3) 0.000 -0.0070(2) 0.000
Ba2 0.0220(2) 0.0216(2) 0.0285(2) -0.00566(16) 0.00253(17) 0.00039(16)
Br1 0.0191(5) 0.0279(5) 0.0218(5) 0.000 0.0030(4) 0.000
Se1 0.0162(4) 0.0192(5) 0.0144(4) 0.000 -0.0015(3) 0.000
Se2 0.0241(4) 0.0117(3) 0.0227(4) 0.0039(2) 0.0015(3) -0.0014(2)
Se3 0.0139(4) 0.0218(5) 0.0166(4) 0.000 -0.0012(3) 0.000
Al1 0.0097(11) 0.0042(11) 0.0066(11) 0.000 0.0012(9) 0.000

loop_
_atom_type_symbol
_atom_type_description
_atom_type_scat_dispersion_real
_atom_type_scat_dispersion_imag
_atom_type_scat_source
Al Al 0.0645 0.0514 'International Tables Vol C Tables 4.2.6.8 and 6.1.1.4'
Se Se -0.0929 2.2259 'International Tables Vol C Tables 4.2.6.8 and 6.1.1.4'
Br Br -0.2901 2.4595 'International Tables Vol C Tables 4.2.6.8 and 6.1.1.4'
Ba Ba -0.3244 2.2819 'International Tables Vol C Tables 4.2.6.8 and 6.1.1.4'

loop_
_geom_angle_atom_site_label_1
_geom_angle_atom_site_label_2
_geom_angle_atom_site_label_3
_geom_angle
_geom_angle_site_symmetry_1
_geom_angle_site_symmetry_3
Se2 Ba1 Se2 145.82(3) 7_565 .
Se2 Ba1 Se3 91.343(18) 7_565 .
Se2 Ba1 Se3 91.343(18) . .
Se2 Ba1 Br1 96.928(17) 7_565 .
Se2 Ba1 Br1 96.928(17) . .
Se3 Ba1 Br1 151.19(3) . .
Se2 Ba1 Se1 77.382(16) 7_565 .
Se2 Ba1 Se1 77.382(16) . .
Se3 Ba1 Se1 136.56(3) . .
Br1 Ba1 Se1 72.24(2) . .
Se2 Ba1 Se2 141.70(2) 7_565 5_655
Se2 Ba1 Se2 71.58(2) . 5_655
Se3 Ba1 Se2 75.92(2) . 5_655
Br1 Ba1 Se2 80.62(2) . 5_655
Se1 Ba1 Se2 135.51(2) . 5_655
Se2 Ba1 Se2 71.58(2) 7_565 3_655
Se2 Ba1 Se2 141.70(2) . 3_655
Se3 Ba1 Se2 75.92(2) . 3_655
Br1 Ba1 Se2 80.62(2) . 3_655
Se1 Ba1 Se2 135.51(2) . 3_655
Se2 Ba1 Se2 70.31(3) 5_655 3_655
Se2 Ba1 Br1 74.084(17) 7_565 6_556
Se2 Ba1 Br1 74.084(17) . 6_556
Se3 Ba1 Br1 73.49(3) . 6_556
Br1 Ba1 Br1 135.32(2) . 6_556
Se1 Ba1 Br1 63.07(3) . 6_556
Se2 Ba1 Br1 132.79(2) 5_655 6_556
Se2 Ba1 Br1 132.79(2) 3_655 6_556
Se2 Ba1 Ba2 52.714(17) 7_565 7_565
Se2 Ba1 Ba2 119.98(2) . 7_565
Se3 Ba1 Ba2 143.850(11) . 7_565
Br1 Ba1 Ba2 49.346(14) . 7_565
Se1 Ba1 Ba2 48.216(14) . 7_565
Se2 Ba1 Ba2 128.33(2) 5_655 7_565
Se2 Ba1 Ba2 87.38(2) 3_655 7_565
Br1 Ba1 Ba2 96.77(2) 6_556 7_565
Se2 Ba1 Ba2 119.98(2) 7_565 .
Se2 Ba1 Ba2 52.714(17) . .
Se3 Ba1 Ba2 143.850(11) . .
Br1 Ba1 Ba2 49.346(14) . .
Se1 Ba1 Ba2 48.216(14) . .
Se2 Ba1 Ba2 87.38(2) 5_655 .
Se2 Ba1 Ba2 128.33(2) 3_655 .
Br1 Ba1 Ba2 96.77(2) 6_556 .
Ba2 Ba1 Ba2 70.66(2) 7_565 .
Se2 Ba1 Ba2 114.08(2) 7_565 6_556
Se2 Ba1 Ba2 47.313(16) . 6_556
Se3 Ba1 Ba2 49.906(16) . 6_556
Br1 Ba1 Ba2 144.215(12) . 6_556
Se1 Ba1 Ba2 96.625(18) . 6_556
Se2 Ba1 Ba2 85.192(18) 5_655 6_556
Se2 Ba1 Ba2 124.78(2) 3_655 6_556
Br1 Ba1 Ba2 47.604(16) 6_556 6_556
Ba2 Ba1 Ba2 142.088(16) 7_565 6_556
Ba2 Ba1 Ba2 97.580(17) . 6_556
Se2 Ba1 Ba2 47.313(16) 7_565 4_455
Se2 Ba1 Ba2 114.08(2) . 4_455
Se3 Ba1 Ba2 49.906(16) . 4_455
Br1 Ba1 Ba2 144.215(12) . 4_455
Se1 Ba1 Ba2 96.625(18) . 4_455
Se2 Ba1 Ba2 124.78(2) 5_655 4_455
Se2 Ba1 Ba2 85.192(18) 3_655 4_455
Br1 Ba1 Ba2 47.604(16) 6_556 4_455
Ba2 Ba1 Ba2 97.580(17) 7_565 4_455
Ba2 Ba1 Ba2 142.088(16) . 4_455
Ba2 Ba1 Ba2 69.23(2) 6_556 4_455
Se1 Ba2 Se3 81.79(2) 5_656 5_655
Se1 Ba2 Se1 94.05(2) 5_656 .
Se3 Ba2 Se1 136.05(2) 5_655 .
Se1 Ba2 Se2 130.42(2) 5_656 6_656
Se3 Ba2 Se2 65.509(19) 5_655 6_656
Se1 Ba2 Se2 135.41(2) . 6_656
Se1 Ba2 Br1 65.66(2) 5_656 2_655
Se3 Ba2 Br1 88.58(3) 5_655 2_655
Se1 Ba2 Br1 129.46(3) . 2_655
Se2 Ba2 Br1 76.83(2) 6_656 2_655
Se1 Ba2 Br1 146.82(3) 5_656 .
Se3 Ba2 Br1 91.95(3) 5_655 .
Se1 Ba2 Br1 68.18(2) . .
Se2 Ba2 Br1 73.59(2) 6_656 .
Br1 Ba2 Br1 147.139(16) 2_655 .
Se1 Ba2 Se3 127.21(3) 5_656 6_656
Se3 Ba2 Se3 146.585(18) 5_655 6_656
Se1 Ba2 Se3 65.70(2) . 6_656
Se2 Ba2 Se3 81.63(2) 6_656 6_656
Br1 Ba2 Se3 89.74(2) 2_655 6_656
Br1 Ba2 Se3 72.21(3) . 6_656
Se1 Ba2 Se2 62.90(2) 5_656 .
Se3 Ba2 Se2 69.86(2) 5_655 .
Se1 Ba2 Se2 69.47(2) . .
Se2 Ba2 Se2 128.776(19) 6_656 .
Br1 Ba2 Se2 126.20(2) 2_655 .
Br1 Ba2 Se2 84.30(2) . .
Se3 Ba2 Se2 134.43(2) 6_656 .
Se1 Ba2 Al1 98.08(3) 5_656 5_656
Se3 Ba2 Al1 173.33(4) 5_655 5_656
Se1 Ba2 Al1 37.29(4) . 5_656
Se2 Ba2 Al1 118.56(4) 6_656 5_656
Br1 Ba2 Al1 97.46(4) 2_655 5_656
Br1 Ba2 Al1 84.53(3) . 5_656
Se3 Ba2 Al1 36.93(4) 6_656 5_656
Se2 Ba2 Al1 104.09(4) . 5_656
Se1 Ba2 Ba2 47.054(15) 5_656 7
Se3 Ba2 Ba2 47.685(15) 5_655 7
Se1 Ba2 Ba2 140.653(16) . 7
Se2 Ba2 Ba2 83.886(12) 6_656 7
Br1 Ba2 Ba2 48.307(15) 2_655 7
Br1 Ba2 Ba2 139.457(16) . 7
Se3 Ba2 Ba2 137.805(15) 6_656 7
Se2 Ba2 Ba2 84.282(12) . 7
Al1 Ba2 Ba2 136.01(3) 5_656 7
Se1 Ba2 Ba1 102.20(2) 5_656 .
Se3 Ba2 Ba1 91.75(2) 5_655 .
Se1 Ba2 Ba1 46.148(19) . .
Se2 Ba2 Ba1 114.43(2) 6_656 .
Br1 Ba2 Ba1 167.68(2) 2_655 .
Br1 Ba2 Ba1 45.16(2) . .
Se3 Ba2 Ba1 96.69(2) 6_656 .
Se2 Ba2 Ba1 43.215(15) . .
Al1 Ba2 Ba1 81.75(4) 5_656 .
Ba2 Ba2 Ba1 125.332(10) 7 .
Se1 Ba2 Ba2 47.737(16) 5_656 5_656
Se3 Ba2 Ba2 115.51(2) 5_655 5_656
Se1 Ba2 Ba2 46.312(15) . 5_656
Se2 Ba2 Ba2 176.68(2) 6_656 5_656
Br1 Ba2 Ba2 99.95(2) 2_655 5_656
Br1 Ba2 Ba2 109.32(2) . 5_656
Se3 Ba2 Ba2 97.64(2) 6_656 5_656
Se2 Ba2 Ba2 53.81(2) . 5_656
Al1 Ba2 Ba2 60.76(4) 5_656 5_656
Ba2 Ba2 Ba2 94.580(10) 7 5_656
Ba1 Ba2 Ba2 68.854(17) . 5_656
Ba1 Br1 Ba2 101.55(2) . 2_654
Ba1 Br1 Ba2 101.55(2) . 8_765
Ba2 Br1 Ba2 83.39(3) 2_654 8_765
Ba1 Br1 Ba2 85.49(2) . 7_565
Ba2 Br1 Ba2 170.19(3) 2_654 7_565
Ba2 Br1 Ba2 88.537(18) 8_765 7_565
Ba1 Br1 Ba2 85.49(2) . .
Ba2 Br1 Ba2 88.537(18) 2_654 .
Ba2 Br1 Ba2 170.19(3) 8_765 .
Ba2 Br1 Ba2 98.91(3) 7_565 .
Ba1 Br1 Ba1 159.25(3) . 6_656
Ba2 Br1 Ba1 93.88(2) 2_654 6_656
Ba2 Br1 Ba1 93.88(2) 8_765 6_656
Ba2 Br1 Ba1 81.08(2) 7_565 6_656
Ba2 Br1 Ba1 81.08(2) . 6_656
Al1 Se1 Ba1 153.09(7) 5_656 .
Al1 Se1 Ba2 96.92(5) 5_656 5_656
Ba1 Se1 Ba2 102.67(2) . 5_656
Al1 Se1 Ba2 96.92(5) 5_656 3_656
Ba1 Se1 Ba2 102.67(2) . 3_656
Ba2 Se1 Ba2 85.89(3) 5_656 3_656
Al1 Se1 Ba2 77.47(4) 5_656 7_565
Ba1 Se1 Ba2 85.64(2) . 7_565
Ba2 Se1 Ba2 169.46(3) 5_656 7_565
Ba2 Se1 Ba2 85.95(2) 3_656 7_565
Al1 Se1 Ba2 77.47(4) 5_656 .
Ba1 Se1 Ba2 85.64(2) . .
Ba2 Se1 Ba2 85.95(2) 5_656 .
Ba2 Se1 Ba2 169.46(3) 3_656 .
Ba2 Se1 Ba2 101.31(3) 7_565 .
Al1 Se2 Ba1 163.88(6) . .
Al1 Se2 Ba1 87.25(5) . 5_655
Ba1 Se2 Ba1 108.42(2) . 5_655
Al1 Se2 Ba2 90.78(6) . 6_556
Ba1 Se2 Ba2 90.14(2) . 6_556
Ba1 Se2 Ba2 100.17(2) 5_655 6_556
Al1 Se2 Ba2 88.95(6) . .
Ba1 Se2 Ba2 84.07(2) . .
Ba1 Se2 Ba2 102.40(2) 5_655 .
Ba2 Se2 Ba2 157.38(2) 6_556 .
Al1 Se3 Ba1 150.03(7) 2_554 .
Al1 Se3 Ba2 91.24(5) 2_554 5_655
Ba1 Se3 Ba2 110.51(3) . 5_655
Al1 Se3 Ba2 91.24(5) 2_554 3_655
Ba1 Se3 Ba2 110.51(3) . 3_655
Ba2 Se3 Ba2 84.63(3) 5_655 3_655
Al1 Se3 Ba2 74.05(4) 2_554 4_455
Ba1 Se3 Ba2 86.09(2) . 4_455
Ba2 Se3 Ba2 163.28(3) 5_655 4_455
Ba2 Se3 Ba2 87.720(18) 3_655 4_455
Al1 Se3 Ba2 74.05(4) 2_554 6_556
Ba1 Se3 Ba2 86.09(2) . 6_556
Ba2 Se3 Ba2 87.720(18) 5_655 6_556
Ba2 Se3 Ba2 163.28(3) 3_655 6_556
Ba2 Se3 Ba2 95.61(3) 4_455 6_556
Se2 Al1 Se2 115.20(10) 7 .
Se2 Al1 Se1 107.32(7) 7 5_656
Se2 Al1 Se1 107.32(7) . 5_656
Se2 Al1 Se3 107.60(7) 7 2
Se2 Al1 Se3 107.60(7) . 2
Se1 Al1 Se3 111.89(10) 5_656 2
Se2 Al1 Ba2 168.23(7) 7 5_656
Se2 Al1 Ba2 76.36(3) . 5_656
Se1 Al1 Ba2 65.25(4) 5_656 5_656
Se3 Al1 Ba2 69.02(4) 2 5_656
Se2 Al1 Ba2 76.36(3) 7 3_646
Se2 Al1 Ba2 168.23(7) . 3_646
Se1 Al1 Ba2 65.25(4) 5_656 3_646
Se3 Al1 Ba2 69.02(4) 2 3_646
Ba2 Al1 Ba2 92.01(5) 5_656 3_646

loop_
_geom_bond_atom_site_label_1
_geom_bond_atom_site_label_2
_geom_bond_distance
_geom_bond_site_symmetry_2
Ba1 Se2 3.1531(9) 7_565
Ba1 Se2 3.1531(9) .
Ba1 Se3 3.2466(12) .
Ba1 Br1 3.2579(13) .
Ba1 Se1 3.3125(13) .
Ba1 Se2 3.3260(10) 5_655
Ba1 Se2 3.3260(10) 3_655
Ba1 Br1 3.6843(13) 6_556
Ba1 Ba2 4.5801(9) 7_565
Ba1 Ba2 4.5801(9) .
Ba1 Ba2 4.6627(11) 6_556
Ba1 Ba2 4.6627(11) 4_455
Ba2 Se1 3.3467(9) 5_656
Ba2 Se3 3.3869(9) 5_655
Ba2 Se1 3.4251(9) .
Ba2 Se2 3.4274(11) 6_656
Ba2 Br1 3.4280(9) 2_655
Ba2 Br1 3.4856(9) .
Ba2 Se3 3.5752(9) 6_656
Ba2 Se2 3.6637(10) .
Ba2 Al1 3.6818(17) 5_656
Ba2 Ba2 4.5602(13) 7
Ba2 Ba2 4.6166(13) 5_656
Br1 Ba2 3.4280(9) 2_654
Br1 Ba2 3.4280(9) 8_765
Br1 Ba2 3.4856(9) 7_565
Br1 Ba1 3.6843(13) 6_656
Se1 Al1 2.285(2) 5_656
Se1 Ba2 3.3467(9) 5_656
Se1 Ba2 3.3467(9) 3_656
Se1 Ba2 3.4251(9) 7_565
Se2 Al1 2.2682(14) .
Se2 Ba1 3.3260(10) 5_655
Se2 Ba2 3.4274(11) 6_556
Se3 Al1 2.301(2) 2_554
Se3 Ba2 3.3869(9) 5_655
Se3 Ba2 3.3869(9) 3_655
Se3 Ba2 3.5752(9) 4_455
Se3 Ba2 3.5752(9) 6_556
Al1 Se2 2.2682(14) 7
Al1 Se1 2.285(2) 5_656
Al1 Se3 2.301(2) 2
Al1 Ba2 3.6818(17) 5_656
Al1 Ba2 3.6818(17) 3_646
